data_7200425
loop_
_publ_author_name
'Shu-Hua Zhang'
'You Song'
'Hong Liang'
'Ming-Hua Zeng'

_publ_section_title
;
 Microwave-assisted synthesis, crystal structure and properties of a
 disc-like heptanuclear Co(II) cluster and a heterometallic cubanic
 Co(II) cluster
;
_journal_issue 5
_journal_name_full CrystEngComm
_journal_page_first 865
_journal_page_last 872
_journal_paper_doi 10.1039/b815675a
_journal_volume 11
_journal_year 2009
_chemical_formula_moiety '2(C36 H43 Co3 N6 Na O16 S3), (C2 H3 N)'
_chemical_formula_sum 'C74 H89 Co6 N13 Na2 O32 S6'
_chemical_formula_weight 2264.50
_chemical_name_systematic
;
?
;
_space_group_IT_number 148
_symmetry_cell_setting trigonal
_symmetry_space_group_name_Hall '-R 3'
_symmetry_space_group_name_H-M 'R -3 :H'
_atom_sites_solution_hydrogens geom
_atom_sites_solution_primary direct
_atom_sites_solution_secondary difmap
_audit_creation_method SHELXL-97
_cell_angle_alpha 90.00
_cell_angle_beta 90.00
_cell_angle_gamma 120.00
_cell_formula_units_Z 3
_cell_length_a 17.1568(12)
_cell_length_b 17.1568(12)
_cell_length_c 27.247(3)
_cell_measurement_reflns_used 2606
_cell_measurement_temperature 293(2)
_cell_measurement_theta_max 24.87
_cell_measurement_theta_min 2.37
_cell_volume 6945.8(10)
_computing_cell_refinement 'Bruker SMART'
_computing_data_collection 'Bruker SMART'
_computing_data_reduction 'Bruker SAINT'
_computing_molecular_graphics 'Bruker SHELXTL'
_computing_publication_material 'Bruker SHELXTL'
_computing_structure_refinement 'SHELXL-97 (Sheldrick, 1997)'
_computing_structure_solution 'SHELXS-97 (Sheldrick, 1990)'
_diffrn_ambient_temperature 293(2)
_diffrn_measured_fraction_theta_full 1.000
_diffrn_measured_fraction_theta_max 1.000
_diffrn_measurement_device_type 'CCD area detector'
_diffrn_measurement_method 'phi and omega scans'
_diffrn_radiation_monochromator graphite
_diffrn_radiation_source 'fine-focus sealed tube'
_diffrn_radiation_type MoK\a
_diffrn_radiation_wavelength 0.71073
_diffrn_reflns_av_R_equivalents 0.0564
_diffrn_reflns_av_sigmaI/netI 0.0556
_diffrn_reflns_limit_h_max 8
_diffrn_reflns_limit_h_min -20
_diffrn_reflns_limit_k_max 20
_diffrn_reflns_limit_k_min -16
_diffrn_reflns_limit_l_max 30
_diffrn_reflns_limit_l_min -32
_diffrn_reflns_number 10304
_diffrn_reflns_theta_full 25.00
_diffrn_reflns_theta_max 25.00
_diffrn_reflns_theta_min 1.56
_diffrn_standards_decay_% 0
_diffrn_standards_interval_count 0
_diffrn_standards_interval_time 0
_diffrn_standards_number 0
_exptl_absorpt_coefficient_mu 1.282
_exptl_absorpt_correction_type none
_exptl_crystal_colour red
_exptl_crystal_density_diffrn 1.624
_exptl_crystal_density_method 'not measured'
_exptl_crystal_description block
_exptl_crystal_F_000 3480
_exptl_crystal_size_max 0.20
_exptl_crystal_size_mid 0.14
_exptl_crystal_size_min 0.12
_refine_diff_density_max 1.510
_refine_diff_density_min -1.138
_refine_diff_density_rms 0.113
_refine_ls_extinction_method none
_refine_ls_goodness_of_fit_ref 1.022
_refine_ls_hydrogen_treatment constr
_refine_ls_matrix_type full
_refine_ls_number_parameters 207
_refine_ls_number_reflns 2719
_refine_ls_number_restraints 40
_refine_ls_restrained_S_all 1.028
_refine_ls_R_factor_all 0.0856
_refine_ls_R_factor_gt 0.0515
_refine_ls_shift/su_max 0.000
_refine_ls_shift/su_mean 0.000
_refine_ls_structure_factor_coef Fsqd
_refine_ls_weighting_details 'calc w=1/[\s^2^(Fo^2^)+(0.0952P)^2^+44.0845P] where P=(Fo^2^+2Fc^2^)/3'
_refine_ls_weighting_scheme calc
_refine_ls_wR_factor_gt 0.1455
_refine_ls_wR_factor_ref 0.1732
_reflns_number_gt 1833
_reflns_number_total 2719
_reflns_threshold_expression >2sigma(I)
_cod_data_source_file b815675a.txt
_cod_data_source_block co
_cod_original_cell_volume 6945.9(11)
_cod_original_sg_symbol_H-M R-3
_cod_database_code 7200425

loop_
_symmetry_equiv_pos_as_xyz
'x, y, z'
'-y, x-y, z'
'-x+y, -x, z'
'x+2/3, y+1/3, z+1/3'
'-y+2/3, x-y+1/3, z+1/3'
'-x+y+2/3, -x+1/3, z+1/3'
'x+1/3, y+2/3, z+2/3'
'-y+1/3, x-y+2/3, z+2/3'
'-x+y+1/3, -x+2/3, z+2/3'
'-x, -y, -z'
'y, -x+y, -z'
'x-y, x, -z'
'-x+2/3, -y+1/3, -z+1/3'
'y+2/3, -x+y+1/3, -z+1/3'
'x-y+2/3, x+1/3, -z+1/3'
'-x+1/3, -y+2/3, -z+2/3'
'y+1/3, -x+y+2/3, -z+2/3'
'x-y+1/3, x+2/3, -z+2/3'

loop_
_atom_site_label
_atom_site_type_symbol
_atom_site_fract_x
_atom_site_fract_y
_atom_site_fract_z
_atom_site_U_iso_or_equiv
_atom_site_adp_type
_atom_site_occupancy
_atom_site_symmetry_multiplicity
_atom_site_calc_flag
_atom_site_refinement_flags
_atom_site_disorder_assembly
_atom_site_disorder_group
Co1 Co 0.74294(5) 0.28783(5) 0.08484(3) 0.0224(3) Uani 1 1 d . . .
Na1 Na 0.6667 0.3333 0.18674(13) 0.0321(9) Uani 1 3 d S . .
S1 S 0.73787(11) 0.15633(10) -0.00067(6) 0.0354(4) Uani 1 1 d . . .
C1 C 0.8500(5) 0.2425(5) -0.0088(3) 0.0536(19) Uani 1 1 d . . .
H1B H 0.8868 0.2331 0.0148 0.064 Uiso 1 1 calc R . .
H1A H 0.8691 0.2355 -0.0412 0.064 Uiso 1 1 calc R . .
C2 C 0.8703(5) 0.3370(4) -0.0040(2) 0.0429(16) Uani 1 1 d . . .
H2B H 0.9308 0.3768 -0.0160 0.051 Uiso 1 1 calc R . .
H2A H 0.8290 0.3455 -0.0245 0.051 Uiso 1 1 calc R . .
C3 C 0.9327(4) 0.4303(4) 0.0654(2) 0.0326(14) Uani 1 1 d . . .
H3 H 0.9838 0.4583 0.0457 0.039 Uiso 1 1 d R . .
C4 C 0.9395(4) 0.4680(4) 0.1146(2) 0.0311(13) Uani 1 1 d . . .
C5 C 1.0257(4) 0.5225(4) 0.1324(2) 0.0397(15) Uani 1 1 d . . .
H5 H 1.0749 0.5348 0.1129 0.048 Uiso 1 1 calc R . .
C6 C 1.0393(5) 0.5591(5) 0.1791(3) 0.0507(19) Uani 1 1 d . . .
H6 H 1.0974 0.5957 0.1910 0.061 Uiso 1 1 calc R . .
C7 C 0.9657(4) 0.5405(4) 0.2079(2) 0.0441(17) Uani 1 1 d . . .
H7 H 0.9745 0.5655 0.2391 0.053 Uiso 1 1 calc R . .
C8 C 0.8793(4) 0.4852(4) 0.1909(2) 0.0329(14) Uani 1 1 d . . .
C9 C 0.8638(4) 0.4498(3) 0.14299(19) 0.0257(12) Uani 1 1 d . . .
C10 C 0.8126(6) 0.5034(7) 0.2633(3) 0.082(3) Uani 1 1 d U . .
H10A H 0.8432 0.4857 0.2864 0.124 Uiso 1 1 calc R . .
H10B H 0.7545 0.4881 0.2760 0.124 Uiso 1 1 calc R . .
H10C H 0.8473 0.5672 0.2580 0.124 Uiso 1 1 calc R . .
C11 C 0.8667(4) 0.2741(4) 0.1713(2) 0.0351(14) Uani 1 1 d . . .
C12 C 0.9327(5) 0.3042(5) 0.2106(3) 0.0492(18) Uani 1 1 d . . .
H12A H 0.9762 0.3667 0.2060 0.074 Uiso 1 1 calc R . .
H12B H 0.9625 0.2695 0.2102 0.074 Uiso 1 1 calc R . .
H12C H 0.9030 0.2963 0.2415 0.074 Uiso 1 1 calc R . .
C13 C 0.6667 0.3333 0.9449(7) 0.089(6) Uani 0.25 3 d SPDU . .
H13 H 0.7121 0.3780 0.9550 0.133 Uiso 0.25 1 d PR . .
C14 C 0.6667 0.3333 0.9002(6) 0.089(6) Uani 0.25 3 d SPDU . .
C13' C 0.6667 0.3333 0.8555(7) 0.089(6) Uani 0.25 3 d SPD . .
H13' H 0.6446 0.3651 0.8480 0.133 Uiso 0.25 1 d PR . .
C14' C 0.6667 0.3333 0.9002(6) 0.089(6) Uani 0.25 3 d SPD . .
N1 N 0.8635(3) 0.3625(3) 0.04691(17) 0.0287(11) Uani 1 1 d . . .
N2 N 0.8153(4) 0.2519(3) 0.14025(19) 0.0370(13) Uani 1 1 d . . .
N3 N 0.6667 0.3333 0.8496(7) 0.055(4) Uani 0.25 3 d SPDU . .
N3' N 0.6667 0.3333 0.9508(7) 0.055(4) Uani 0.25 3 d SPDU . .
O1 O 0.7794(2) 0.3991(2) 0.12751(13) 0.0226(8) Uani 1 1 d . . .
O2 O 0.8021(3) 0.4577(3) 0.21805(15) 0.0424(11) Uani 1 1 d . . .
O3 O 0.6667 0.3333 0.0493(2) 0.0224(14) Uani 1 3 d S . .
H3A H 0.6667 0.3333 0.0181 0.034 Uiso 1 3 d SR . .
O4 O 0.6851(4) 0.1575(5) -0.04009(19) 0.0793(18) Uani 1 1 d . . .
O5 O 0.7083(3) 0.1719(3) 0.04685(14) 0.0358(10) Uani 1 1 d . . .
O6 O 0.7421(4) 0.0744(4) 0.0005(2) 0.0750(17) Uani 1 1 d U . .

loop_
_atom_site_aniso_label
_atom_site_aniso_U_11
_atom_site_aniso_U_22
_atom_site_aniso_U_33
_atom_site_aniso_U_23
_atom_site_aniso_U_13
_atom_site_aniso_U_12
Co1 0.0223(4) 0.0220(4) 0.0237(4) -0.0011(3) 0.0008(3) 0.0116(3)
Na1 0.0369(14) 0.0369(14) 0.022(2) 0.000 0.000 0.0184(7)
S1 0.0386(9) 0.0318(8) 0.0307(8) -0.0074(6) 0.0039(7) 0.0137(7)
C1 0.055(5) 0.057(5) 0.050(4) -0.006(4) 0.016(4) 0.029(4)
C2 0.047(4) 0.044(4) 0.032(3) 0.005(3) 0.019(3) 0.019(3)
C3 0.021(3) 0.030(3) 0.041(4) 0.005(3) 0.005(3) 0.009(3)
C4 0.027(3) 0.025(3) 0.039(3) 0.001(3) -0.003(3) 0.012(3)
C5 0.029(3) 0.033(3) 0.052(4) -0.003(3) -0.005(3) 0.011(3)
C6 0.032(4) 0.044(4) 0.069(5) -0.006(4) -0.021(4) 0.014(3)
C7 0.048(4) 0.043(4) 0.037(4) -0.008(3) -0.022(3) 0.020(3)
C8 0.031(3) 0.035(3) 0.034(3) 0.000(3) -0.008(3) 0.018(3)
C9 0.029(3) 0.020(3) 0.027(3) -0.001(2) -0.011(2) 0.012(3)
C10 0.069(5) 0.108(6) 0.056(5) -0.035(5) 0.000(4) 0.033(5)
C11 0.040(4) 0.033(3) 0.041(4) 0.009(3) 0.005(3) 0.025(3)
C12 0.051(4) 0.051(4) 0.050(4) -0.007(3) -0.017(3) 0.029(4)
C13 0.097(6) 0.097(6) 0.072(9) 0.000 0.000 0.048(3)
C14 0.097(6) 0.097(6) 0.072(9) 0.000 0.000 0.048(3)
C13' 0.097(6) 0.097(6) 0.072(9) 0.000 0.000 0.048(3)
C14' 0.097(6) 0.097(6) 0.072(9) 0.000 0.000 0.048(3)
N1 0.031(3) 0.027(3) 0.029(3) 0.000(2) 0.002(2) 0.015(2)
N2 0.041(3) 0.032(3) 0.043(3) 0.008(2) -0.003(3) 0.022(3)
N3 0.057(4) 0.057(4) 0.051(6) 0.000 0.000 0.029(2)
N3' 0.057(4) 0.057(4) 0.051(6) 0.000 0.000 0.029(2)
O1 0.0217(19) 0.0217(19) 0.024(2) -0.0029(15) -0.0049(15) 0.0108(16)
O2 0.046(3) 0.051(3) 0.028(2) -0.015(2) -0.008(2) 0.023(2)
O3 0.025(2) 0.025(2) 0.018(3) 0.000 0.000 0.0124(10)
O4 0.069(4) 0.115(5) 0.048(3) -0.013(3) -0.019(3) 0.042(4)
O5 0.041(2) 0.027(2) 0.034(2) -0.0077(18) 0.0073(19) 0.0125(19)
O6 0.101(4) 0.057(3) 0.078(4) -0.001(3) 0.030(3) 0.048(3)

loop_
_atom_type_symbol
_atom_type_description
_atom_type_scat_dispersion_real
_atom_type_scat_dispersion_imag
_atom_type_scat_source
C C 0.0033 0.0016 'International Tables Vol C Tables 4.2.6.8 and 6.1.1.4'
H H 0.0000 0.0000 'International Tables Vol C Tables 4.2.6.8 and 6.1.1.4'
N N 0.0061 0.0033 'International Tables Vol C Tables 4.2.6.8 and 6.1.1.4'
O O 0.0106 0.0060 'International Tables Vol C Tables 4.2.6.8 and 6.1.1.4'
Na Na 0.0362 0.0249 'International Tables Vol C Tables 4.2.6.8 and 6.1.1.4'
S S 0.1246 0.1234 'International Tables Vol C Tables 4.2.6.8 and 6.1.1.4'
Co Co 0.3494 0.9721 'International Tables Vol C Tables 4.2.6.8 and 6.1.1.4'

loop_
_geom_angle_atom_site_label_1
_geom_angle_atom_site_label_2
_geom_angle_atom_site_label_3
_geom_angle
_geom_angle_site_symmetry_1
_geom_angle_site_symmetry_3
_geom_angle_publ_flag
O1 Co1 O5 175.52(15) . . ?
O1 Co1 O3 82.53(14) . . ?
O5 Co1 O3 101.41(16) . . ?
O1 Co1 N1 87.81(16) . . ?
O5 Co1 N1 93.65(17) . . ?
O3 Co1 N1 98.97(16) . . ?
O1 Co1 O1 87.32(19) . 3_665 ?
O5 Co1 O1 91.27(15) . 3_665 ?
O3 Co1 O1 79.63(14) . 3_665 ?
N1 Co1 O1 175.07(16) . 3_665 ?
O1 Co1 N2 85.45(16) . . ?
O5 Co1 N2 90.32(18) . . ?
O3 Co1 N2 165.1(2) . . ?
N1 Co1 N2 89.28(18) . . ?
O1 Co1 N2 91.10(16) 3_665 . ?
O1 Na1 O1 77.35(16) 3_665 . ?
O1 Na1 O1 77.35(16) 3_665 2_655 ?
O1 Na1 O1 77.35(16) . 2_655 ?
O1 Na1 O2 67.33(13) 3_665 3_665 ?
O1 Na1 O2 111.15(14) . 3_665 ?
O1 Na1 O2 139.95(15) 2_655 3_665 ?
O1 Na1 O2 139.95(15) 3_665 . ?
O1 Na1 O2 67.33(13) . . ?
O1 Na1 O2 111.15(14) 2_655 . ?
O2 Na1 O2 108.01(14) 3_665 . ?
O1 Na1 O2 111.15(14) 3_665 2_655 ?
O1 Na1 O2 139.95(15) . 2_655 ?
O1 Na1 O2 67.33(13) 2_655 2_655 ?
O2 Na1 O2 108.01(14) 3_665 2_655 ?
O2 Na1 O2 108.01(14) . 2_655 ?
O1 Na1 Co1 37.53(9) 3_665 3_665 ?
O1 Na1 Co1 79.53(13) . 3_665 ?
O1 Na1 Co1 40.55(9) 2_655 3_665 ?
O2 Na1 Co1 100.76(12) 3_665 3_665 ?
O2 Na1 Co1 141.99(15) . 3_665 ?
O2 Na1 Co1 85.35(12) 2_655 3_665 ?
O1 Na1 Co1 79.53(13) 3_665 2_655 ?
O1 Na1 Co1 40.55(9) . 2_655 ?
O1 Na1 Co1 37.53(9) 2_655 2_655 ?
O2 Na1 Co1 141.99(15) 3_665 2_655 ?
O2 Na1 Co1 85.35(12) . 2_655 ?
O2 Na1 Co1 100.76(11) 2_655 2_655 ?
Co1 Na1 Co1 56.89(6) 3_665 2_655 ?
O4 S1 O6 112.0(4) . . ?
O4 S1 O5 112.8(3) . . ?
O6 S1 O5 110.5(3) . . ?
O4 S1 C1 109.4(4) . . ?
O6 S1 C1 104.7(4) . . ?
O5 S1 C1 107.0(3) . . ?
C2 C1 S1 117.9(5) . . ?
C2 C1 H1B 107.8 . . ?
S1 C1 H1B 107.8 . . ?
C2 C1 H1A 107.8 . . ?
S1 C1 H1A 107.8 . . ?
H1B C1 H1A 107.2 . . ?
N1 C2 C1 113.4(5) . . ?
N1 C2 H2B 108.9 . . ?
C1 C2 H2B 108.9 . . ?
N1 C2 H2A 108.9 . . ?
C1 C2 H2A 108.9 . . ?
H2B C2 H2A 107.7 . . ?
N1 C3 C4 126.4(5) . . ?
N1 C3 H3 116.7 . . ?
C4 C3 H3 116.9 . . ?
C5 C4 C9 120.8(6) . . ?
C5 C4 C3 116.3(5) . . ?
C9 C4 C3 122.9(5) . . ?
C4 C5 C6 120.7(6) . . ?
C4 C5 H5 119.6 . . ?
C6 C5 H5 119.6 . . ?
C7 C6 C5 119.2(6) . . ?
C7 C6 H6 120.4 . . ?
C5 C6 H6 120.4 . . ?
C8 C7 C6 120.8(6) . . ?
C8 C7 H7 119.6 . . ?
C6 C7 H7 119.6 . . ?
O2 C8 C7 125.0(6) . . ?
O2 C8 C9 114.1(5) . . ?
C7 C8 C9 120.9(6) . . ?
O1 C9 C4 123.6(5) . . ?
O1 C9 C8 119.0(5) . . ?
C4 C9 C8 117.4(5) . . ?
O2 C10 H10A 109.5 . . ?
O2 C10 H10B 109.5 . . ?
H10A C10 H10B 109.5 . . ?
O2 C10 H10C 109.5 . . ?
H10A C10 H10C 109.5 . . ?
H10B C10 H10C 109.5 . . ?
N2 C11 C12 178.8(6) . . ?
C11 C12 H12A 109.5 . . ?
C11 C12 H12B 109.5 . . ?
H12A C12 H12B 109.5 . . ?
C11 C12 H12C 109.5 . . ?
H12A C12 H12C 109.5 . . ?
H12B C12 H12C 109.5 . . ?
C14 C13 H13 109.5 . . ?
C13' C14 C13 180.000(17) . . ?
C13' C14 N3' 180.000(8) . . ?
C13 C14 N3' 0.000(6) . . ?
C13' C14 N3 0.000(5) . . ?
C13 C14 N3 180.000(8) . . ?
N3' C14 N3 180.000(8) . . ?
N3 C13' C13' 0.001(5) 16_656 16_656 ?
N3 C13' H13' 75.8 16_656 . ?
C13' C13' H13' 75.8 16_656 . ?
C14 C13' H13' 104.2 . . ?
C3 N1 C2 117.6(5) . . ?
C3 N1 Co1 123.4(4) . . ?
C2 N1 Co1 119.1(4) . . ?
C11 N2 Co1 148.7(5) . . ?
N3 N3 C13' 0.001(6) 16_656 16_656 ?
N3 N3 H13' 87.0 16_656 . ?
C13' N3 H13' 87.0 16_656 . ?
C14 N3 H13' 93.0 . . ?
C14 N3' H13 98.4 . . ?
C9 O1 Co1 120.9(3) . . ?
C9 O1 Co1 121.8(3) . 2_655 ?
Co1 O1 Co1 97.27(14) . 2_655 ?
C9 O1 Na1 117.7(3) . . ?
Co1 O1 Na1 98.57(14) . . ?
Co1 O1 Na1 95.15(14) 2_655 . ?
C8 O2 C10 116.1(5) . . ?
C8 O2 Na1 116.9(3) . . ?
C10 O2 Na1 126.9(5) . . ?
Co1 O3 Co1 99.83(18) . 3_665 ?
Co1 O3 Co1 99.83(18) . 2_655 ?
Co1 O3 Co1 99.83(18) 3_665 2_655 ?
Co1 O3 H3A 117.9 . . ?
Co1 O3 H3A 117.9 3_665 . ?
Co1 O3 H3A 117.9 2_655 . ?
S1 O5 Co1 131.7(3) . . ?

loop_
_geom_bond_atom_site_label_1
_geom_bond_atom_site_label_2
_geom_bond_distance
_geom_bond_site_symmetry_2
_geom_bond_publ_flag
Co1 O1 2.048(3) . ?
Co1 O5 2.048(4) . ?
Co1 O3 2.070(3) . ?
Co1 N1 2.082(5) . ?
Co1 O1 2.170(3) 3_665 ?
Co1 N2 2.228(5) . ?
Na1 O1 2.331(4) 3_665 ?
Na1 O1 2.331(4) . ?
Na1 O1 2.331(4) 2_655 ?
Na1 O2 2.392(4) 3_665 ?
Na1 O2 2.392(4) . ?
Na1 O2 2.392(4) 2_655 ?
Na1 Co1 3.325(3) 3_665 ?
Na1 Co1 3.325(3) 2_655 ?
S1 O4 1.411(6) . ?
S1 O6 1.444(5) . ?
S1 O5 1.464(4) . ?
S1 C1 1.759(7) . ?
C1 C2 1.484(9) . ?
C1 H1B 0.9700 . ?
C1 H1A 0.9700 . ?
C2 N1 1.478(7) . ?
C2 H2B 0.9700 . ?
C2 H2A 0.9700 . ?
C3 N1 1.279(7) . ?
C3 C4 1.467(8) . ?
C3 H3 0.9300 . ?
C4 C5 1.383(8) . ?
C4 C9 1.407(8) . ?
C5 C6 1.387(9) . ?
C5 H5 0.9300 . ?
C6 C7 1.381(10) . ?
C6 H6 0.9300 . ?
C7 C8 1.380(8) . ?
C7 H7 0.9300 . ?
C8 O2 1.379(7) . ?
C8 C9 1.408(8) . ?
C9 O1 1.332(6) . ?
C10 O2 1.422(8) . ?
C10 H10A 0.9600 . ?
C10 H10B 0.9600 . ?
C10 H10C 0.9600 . ?
C11 N2 1.141(8) . ?
C11 C12 1.453(9) . ?
C12 H12A 0.9600 . ?
C12 H12B 0.9600 . ?
C12 H12C 0.9600 . ?
C13 C14 1.218(10) . ?
C13 H13 0.8200 . ?
C14 C13' 1.218(10) . ?
C14 N3' 1.378(10) . ?
C14 N3 1.379(10) . ?
C13' N3 1.05(3) 16_656 ?
C13' C13' 1.21(4) 16_656 ?
C13' H13' 0.8299 . ?
N3 N3 0.89(4) 16_656 ?
N3 C13' 1.05(3) 16_656 ?
N3 H13' 0.8057 . ?
N3' H13 0.7815 . ?
O1 Co1 2.170(3) 2_655 ?
O3 Co1 2.070(3) 3_665 ?
O3 Co1 2.070(3) 2_655 ?
O3 H3A 0.8501 . ?

loop_
_geom_hbond_atom_site_label_D
_geom_hbond_atom_site_label_H
_geom_hbond_atom_site_label_A
_geom_hbond_distance_DH
_geom_hbond_distance_HA
_geom_hbond_distance_DA
_geom_hbond_angle_DHA
_geom_hbond_site_symmetry_A
N3' H13 O4 0.78 2.42 3.197(7) 170.7 2_656
O3 H3A N3' 0.85 1.83 2.68(2) 180.0 1_554
